data_4065242
loop_
_publ_author_name
'Phillips, Andrew D.'
'Thommes, Katrin'
'Scopelliti, Rosario'
'Gandolfi, Claudio'
'Albrecht, Martin'
'Severin, Kay'
'Schreiber, Dominique F.'
'Dyson, Paul J.'

_publ_section_title
;
 Modulating the Steric, Electronic, and Catalytic Properties of Cp*
 Ruthenium Half-Sandwich Complexes with \b-Diketiminato Ligands
;
_journal_issue 22
_journal_name_full Organometallics
_journal_page_first 6119
_journal_paper_doi 10.1021/om2006479
_journal_volume 30
_journal_year 2011
_chemical_formula_moiety 'C31 H40 Cl N2 Ru'
_chemical_formula_sum 'C31 H40 Cl N2 Ru'
_chemical_formula_weight 577.17
_chemical_name_common Cp*RuCl((2,6-Me2C6H3NC(Me))2CH)
_chemical_name_systematic
; 
 ? 
;
_space_group_IT_number 14
_symmetry_cell_setting monoclinic
_symmetry_Int_Tables_number 14
_symmetry_space_group_name_Hall '-P 2ybc'
_symmetry_space_group_name_H-M 'P 1 21/c 1'
_atom_sites_solution_hydrogens geom
_atom_sites_solution_primary direct
_atom_sites_solution_secondary difmap
_audit_creation_method SHELXL-97
_cell_angle_alpha 90.00
_cell_angle_beta 115.569(8)
_cell_angle_gamma 90.00
_cell_formula_units_Z 4
_cell_length_a 11.4115(13)
_cell_length_b 16.1565(7)
_cell_length_c 16.810(2)
_cell_measurement_reflns_used 83
_cell_measurement_temperature 100(2)
_cell_measurement_theta_max 19.568
_cell_measurement_theta_min 3.859
_cell_volume 2795.7(5)
_computing_cell_refinement 'Dirax/lsq (Duisenberg A.J.M., Nonius B.V., 1989-2000)'
_computing_data_collection 'Collect (Hooft, R.W.W., 1998. Nonius B.V., 1997-2000)'
_computing_data_reduction 'EvalCCD (Hooft R.W.W., Nonius B.V., 1998)'
_computing_molecular_graphics 'ORTEP-3 for windows 2.02 (Farrugia, 2008)'
_computing_publication_material 'WinGX 1.80.05 (Farrugia, 2009)'
_computing_structure_refinement 'SHELXL-97 (Sheldrick G.M., 2008)'
_computing_structure_solution 'SHELXS-97 (Sheldrick G.M., 2008)'
_diffrn_ambient_temperature 100(2)
_diffrn_detector 'Bruker Apex II CCD'
_diffrn_detector_area_resol_mean 9.091
_diffrn_measured_fraction_theta_full 0.997
_diffrn_measured_fraction_theta_max 0.997
_diffrn_measurement_device_type 'Bruker-Nonus KappaCCD with \k-goniostat'
_diffrn_measurement_method '\f & \w scans'
_diffrn_radiation_monochromator graphite
_diffrn_radiation_source 'Nonus (Mo) X-ray Source'
_diffrn_radiation_type MoK\a
_diffrn_radiation_wavelength 0.71073
_diffrn_reflns_av_R_equivalents 0.0766
_diffrn_reflns_av_sigmaI/netI 0.0399
_diffrn_reflns_limit_h_max 13
_diffrn_reflns_limit_h_min -13
_diffrn_reflns_limit_k_max 19
_diffrn_reflns_limit_k_min -18
_diffrn_reflns_limit_l_max 19
_diffrn_reflns_limit_l_min -19
_diffrn_reflns_number 51313
_diffrn_reflns_theta_full 25.00
_diffrn_reflns_theta_max 25.00
_diffrn_reflns_theta_min 3.59
_diffrn_source 'Enraf Nonius FR590'
_exptl_absorpt_coefficient_mu 0.678
_exptl_absorpt_correction_T_max 0.941
_exptl_absorpt_correction_T_min 0.668
_exptl_absorpt_correction_type multi-scan
_exptl_absorpt_process_details
;
 Bruker Nonius Area Dector Scaling and Absorption Correction
 SADABS 2.10 (Bruker, 2003)
 based on an algorithm published in
 R.H. Blessing, Acta Cryst. (1995), a51, 33-38
;
_exptl_crystal_colour 'dark blue'
_exptl_crystal_density_diffrn 1.371
_exptl_crystal_density_method 'not measured'
_exptl_crystal_description block
_exptl_crystal_F_000 1204
_exptl_crystal_size_max 0.30
_exptl_crystal_size_mid 0.24
_exptl_crystal_size_min 0.09
_refine_diff_density_max 0.367
_refine_diff_density_min -0.413
_refine_diff_density_rms 0.079
_refine_ls_extinction_method none
_refine_ls_goodness_of_fit_ref 1.103
_refine_ls_hydrogen_treatment constr
_refine_ls_matrix_type full
_refine_ls_number_parameters 327
_refine_ls_number_reflns 4894
_refine_ls_number_restraints 0
_refine_ls_restrained_S_all 1.103
_refine_ls_R_factor_all 0.0541
_refine_ls_R_factor_gt 0.0315
_refine_ls_shift/su_max 0.001
_refine_ls_shift/su_mean 0.000
_refine_ls_structure_factor_coef Fsqd
_refine_ls_weighting_details 'calc w=1/[\s^2^(Fo^2^)+(0.0095P)^2^+3.7382P] where P=(Fo^2^+2Fc^2^)/3'
_refine_ls_weighting_scheme calc
_refine_ls_wR_factor_gt 0.0529
_refine_ls_wR_factor_ref 0.0591
_reflns_number_gt 3815
_reflns_number_total 4894
_reflns_threshold_expression I>2/s(I)
_cod_data_source_file om2006479_si_001.cif
_cod_data_source_block adp265
_cod_database_code 4065242

loop_
_symmetry_equiv_pos_as_xyz
'x, y, z'
'-x, y+1/2, -z+1/2'
'-x, -y, -z'
'x, -y-1/2, z-1/2'

loop_
_atom_site_label
_atom_site_type_symbol
_atom_site_fract_x
_atom_site_fract_y
_atom_site_fract_z
_atom_site_U_iso_or_equiv
_atom_site_adp_type
_atom_site_occupancy
_atom_site_symmetry_multiplicity
_atom_site_calc_flag
_atom_site_refinement_flags
C1 C 0.8470(3) 0.08473(17) 0.73570(18) 0.0171(7) Uani 1 1 d .
C2 C 0.9409(3) 0.08999(18) 0.70318(19) 0.0197(7) Uani 1 1 d .
C3 C 1.0713(3) 0.07434(18) 0.7616(2) 0.0244(7) Uani 1 1 d .
H3 H 1.1363 0.0777 0.7407 0.029 Uiso 1 1 calc R
C4 C 1.1064(3) 0.05411(19) 0.8488(2) 0.0279(8) Uani 1 1 d .
H4 H 1.1950 0.0440 0.8873 0.033 Uiso 1 1 calc R
C5 C 1.0122(3) 0.04860(18) 0.8800(2) 0.0253(8) Uani 1 1 d .
H5 H 1.0372 0.0349 0.9401 0.030 Uiso 1 1 calc R
C6 C 0.8816(3) 0.06281(17) 0.82466(18) 0.0186(7) Uani 1 1 d .
C7 C 0.9073(3) 0.1106(2) 0.60802(19) 0.0255(7) Uani 1 1 d .
H7A H 0.9121 0.0603 0.5770 0.038 Uiso 1 1 calc R
H7B H 0.9691 0.1516 0.6057 0.038 Uiso 1 1 calc R
H7C H 0.8191 0.1333 0.5797 0.038 Uiso 1 1 calc R
C8 C 0.7783(3) 0.05133(19) 0.85758(19) 0.0240(7) Uani 1 1 d .
H8A H 0.7327 -0.0011 0.8352 0.036 Uiso 1 1 calc R
H8B H 0.7161 0.0972 0.8366 0.036 Uiso 1 1 calc R
H8C H 0.8191 0.0505 0.9222 0.036 Uiso 1 1 calc R
C9 C 0.6431(3) 0.02979(17) 0.63954(17) 0.0158(7) Uani 1 1 d .
C10 C 0.7139(3) -0.05066(17) 0.64228(19) 0.0199(7) Uani 1 1 d .
H10A H 0.7819 -0.0404 0.6226 0.030 Uiso 1 1 calc R
H10B H 0.6521 -0.0913 0.6032 0.030 Uiso 1 1 calc R
H10C H 0.7534 -0.0721 0.7027 0.030 Uiso 1 1 calc R
C11 C 0.5071(3) 0.02534(17) 0.59972(17) 0.0155(7) Uani 1 1 d .
H11 H 0.4700 -0.0225 0.5650 0.019 Uiso 1 1 calc R
C12 C 0.4199(3) 0.08331(18) 0.60527(17) 0.0147(6) Uani 1 1 d .
C13 C 0.2826(3) 0.05219(19) 0.58143(19) 0.0209(7) Uani 1 1 d .
H13A H 0.2663 0.0529 0.6341 0.031 Uiso 1 1 calc R
H13B H 0.2736 -0.0045 0.5587 0.031 Uiso 1 1 calc R
H13C H 0.2198 0.0882 0.5362 0.031 Uiso 1 1 calc R
C14 C 0.3520(3) 0.20939(18) 0.64291(17) 0.0156(6) Uani 1 1 d .
C15 C 0.3408(3) 0.20747(18) 0.72356(17) 0.0162(6) Uani 1 1 d .
C16 C 0.2452(3) 0.25586(18) 0.73143(19) 0.0211(7) Uani 1 1 d .
H16 H 0.2369 0.2555 0.7853 0.025 Uiso 1 1 calc R
C17 C 0.1617(3) 0.30455(19) 0.6619(2) 0.0225(7) Uani 1 1 d .
H17 H 0.0984 0.3382 0.6688 0.027 Uiso 1 1 calc R
C18 C 0.1713(3) 0.30382(18) 0.58236(19) 0.0208(7) Uani 1 1 d .
H18 H 0.1133 0.3367 0.5348 0.025 Uiso 1 1 calc R
C19 C 0.2643(3) 0.25583(18) 0.57091(18) 0.0177(7) Uani 1 1 d .
C20 C 0.4314(3) 0.15496(19) 0.80017(18) 0.0207(7) Uani 1 1 d .
H20A H 0.4110 0.1628 0.8506 0.031 Uiso 1 1 calc R
H20B H 0.5215 0.1716 0.8165 0.031 Uiso 1 1 calc R
H20C H 0.4202 0.0965 0.7828 0.031 Uiso 1 1 calc R
C21 C 0.2664(3) 0.25148(19) 0.48129(18) 0.0211(7) Uani 1 1 d .
H21A H 0.2224 0.2009 0.4508 0.032 Uiso 1 1 calc R
H21B H 0.3566 0.2508 0.4891 0.032 Uiso 1 1 calc R
H21C H 0.2217 0.2999 0.4462 0.032 Uiso 1 1 calc R
C22 C 0.7341(3) 0.29636(17) 0.77891(17) 0.0152(6) Uani 1 1 d .
C23 C 0.6127(3) 0.33554(17) 0.72383(18) 0.0162(6) Uani 1 1 d .
C24 C 0.6133(3) 0.35254(17) 0.64061(17) 0.0154(7) Uani 1 1 d .
C25 C 0.7393(3) 0.32741(17) 0.64642(18) 0.0162(6) Uani 1 1 d .
C26 C 0.8140(3) 0.29481(17) 0.73213(17) 0.0156(6) Uani 1 1 d .
C27 C 0.7826(3) 0.2766(2) 0.87584(17) 0.0220(7) Uani 1 1 d .
H27A H 0.8382 0.2274 0.8902 0.033 Uiso 1 1 calc R
H27B H 0.7084 0.2659 0.8891 0.033 Uiso 1 1 calc R
H27C H 0.8325 0.3236 0.9110 0.033 Uiso 1 1 calc R
C28 C 0.5154(3) 0.36744(19) 0.75379(19) 0.0212(7) Uani 1 1 d .
H28A H 0.5348 0.4254 0.7720 0.032 Uiso 1 1 calc R
H28B H 0.5194 0.3343 0.8038 0.032 Uiso 1 1 calc R
H28C H 0.4281 0.3635 0.7053 0.032 Uiso 1 1 calc R
C29 C 0.5125(3) 0.40165(19) 0.56636(19) 0.0259(8) Uani 1 1 d .
H29A H 0.4280 0.3955 0.5678 0.039 Uiso 1 1 calc R
H29B H 0.5066 0.3812 0.5099 0.039 Uiso 1 1 calc R
H29C H 0.5373 0.4602 0.5731 0.039 Uiso 1 1 calc R
C30 C 0.7864(3) 0.34138(19) 0.57637(19) 0.0229(7) Uani 1 1 d .
H30A H 0.8390 0.3919 0.5899 0.034 Uiso 1 1 calc R
H30B H 0.7116 0.3473 0.5188 0.034 Uiso 1 1 calc R
H30C H 0.8391 0.2941 0.5749 0.034 Uiso 1 1 calc R
C31 C 0.9560(3) 0.2746(2) 0.77226(19) 0.0234(7) Uani 1 1 d .
H31A H 0.9796 0.2531 0.7266 0.035 Uiso 1 1 calc R
H31B H 0.9750 0.2327 0.8183 0.035 Uiso 1 1 calc R
H31C H 1.0064 0.3248 0.7981 0.035 Uiso 1 1 calc R
N1 N 0.7101(2) 0.09802(14) 0.67893(14) 0.0136(5) Uani 1 1 d .
N2 N 0.4535(2) 0.16134(14) 0.63442(14) 0.0133(5) Uani 1 1 d .
Cl1 Cl 0.57586(7) 0.19262(4) 0.50295(4) 0.01631(16) Uani 1 1 d .
Ru1 Ru 0.63006(2) 0.216733(14) 0.659534(14) 0.01165(7) Uani 1 1 d .

loop_
_atom_site_aniso_label
_atom_site_aniso_U_11
_atom_site_aniso_U_22
_atom_site_aniso_U_33
_atom_site_aniso_U_23
_atom_site_aniso_U_13
_atom_site_aniso_U_12
C1 0.0202(17) 0.0101(15) 0.0167(15) -0.0004(12) 0.0040(13) 0.0020(13)
C2 0.0188(17) 0.0160(16) 0.0228(16) -0.0044(13) 0.0076(14) -0.0014(13)
C3 0.0203(18) 0.0180(17) 0.0343(19) -0.0034(14) 0.0112(15) 0.0015(14)
C4 0.0200(18) 0.0198(18) 0.0334(19) -0.0001(14) 0.0016(15) 0.0040(14)
C5 0.0299(19) 0.0165(17) 0.0185(16) 0.0023(13) 0.0003(14) 0.0036(14)
C6 0.0250(18) 0.0123(15) 0.0178(16) -0.0005(12) 0.0085(13) 0.0013(13)
C7 0.0255(18) 0.0282(19) 0.0269(17) -0.0041(14) 0.0152(15) -0.0027(15)
C8 0.036(2) 0.0202(18) 0.0155(15) 0.0025(13) 0.0106(14) 0.0025(15)
C9 0.0244(17) 0.0154(16) 0.0103(14) 0.0017(12) 0.0100(13) 0.0004(13)
C10 0.0238(17) 0.0132(16) 0.0204(16) -0.0003(12) 0.0074(13) -0.0005(13)
C11 0.0223(17) 0.0134(16) 0.0109(14) -0.0005(12) 0.0073(12) -0.0022(13)
C12 0.0189(16) 0.0166(16) 0.0061(13) 0.0010(11) 0.0030(12) -0.0039(13)
C13 0.0219(17) 0.0211(17) 0.0195(16) -0.0058(13) 0.0087(14) -0.0057(14)
C14 0.0144(14) 0.0137(15) 0.0176(14) -0.0042(13) 0.0057(12) -0.0039(13)
C15 0.0152(15) 0.0152(16) 0.0177(14) -0.0050(13) 0.0067(12) -0.0050(13)
C16 0.0223(17) 0.0238(17) 0.0217(16) -0.0057(13) 0.0137(14) -0.0049(14)
C17 0.0141(17) 0.0230(18) 0.0341(18) -0.0059(14) 0.0138(15) -0.0005(13)
C18 0.0155(16) 0.0200(18) 0.0224(16) -0.0003(13) 0.0041(13) 0.0026(13)
C19 0.0170(16) 0.0186(16) 0.0160(15) -0.0035(12) 0.0058(13) -0.0032(13)
C20 0.0244(18) 0.0234(18) 0.0173(15) -0.0027(13) 0.0120(14) -0.0022(14)
C21 0.0214(17) 0.0227(16) 0.0160(15) -0.0002(13) 0.0050(13) 0.0027(13)
C22 0.0159(15) 0.0122(16) 0.0153(14) -0.0048(12) 0.0047(12) -0.0042(12)
C23 0.0197(16) 0.0101(15) 0.0193(15) -0.0043(12) 0.0091(13) -0.0024(12)
C24 0.0232(17) 0.0058(14) 0.0168(16) -0.0035(11) 0.0084(14) -0.0037(13)
C25 0.0220(17) 0.0112(15) 0.0170(15) -0.0039(12) 0.0099(13) -0.0076(13)
C26 0.0160(15) 0.0136(16) 0.0166(14) -0.0046(12) 0.0065(12) -0.0035(13)
C27 0.0252(17) 0.0251(18) 0.0137(14) -0.0027(14) 0.0064(12) -0.0047(15)
C28 0.0229(17) 0.0176(17) 0.0228(16) -0.0065(13) 0.0095(14) -0.0009(14)
C29 0.034(2) 0.0170(17) 0.0202(16) 0.0037(13) 0.0060(15) 0.0034(15)
C30 0.0320(19) 0.0209(18) 0.0216(16) -0.0029(13) 0.0169(15) -0.0108(15)
C31 0.0173(16) 0.0227(18) 0.0276(17) -0.0085(14) 0.0073(13) -0.0062(14)
N1 0.0151(13) 0.0144(13) 0.0118(12) 0.0003(10) 0.0061(10) -0.0003(10)
N2 0.0149(13) 0.0131(13) 0.0123(12) 0.0001(10) 0.0063(10) 0.0008(10)
Cl1 0.0215(4) 0.0174(4) 0.0109(3) -0.0011(3) 0.0079(3) -0.0019(3)
Ru1 0.01409(12) 0.01121(12) 0.00958(10) -0.00051(10) 0.00506(8) -0.00102(11)

loop_
_atom_type_symbol
_atom_type_description
_atom_type_scat_dispersion_real
_atom_type_scat_dispersion_imag
_atom_type_scat_source
C C 0.0033 0.0016 'International Tables Vol C Tables 4.2.6.8 and 6.1.1.4'
H H 0.0000 0.0000 'International Tables Vol C Tables 4.2.6.8 and 6.1.1.4'
Cl Cl 0.1484 0.1585 'International Tables Vol C Tables 4.2.6.8 and 6.1.1.4'
N N 0.0061 0.0033 'International Tables Vol C Tables 4.2.6.8 and 6.1.1.4'
Ru Ru -1.2594 0.8363 'International Tables Vol C Tables 4.2.6.8 and 6.1.1.4'

loop_
_geom_angle_atom_site_label_1
_geom_angle_atom_site_label_2
_geom_angle_atom_site_label_3
_geom_angle
C2 C1 C6 121.0(3)
C2 C1 N1 121.4(3)
C6 C1 N1 117.5(3)
C1 C2 C3 118.3(3)
C1 C2 C7 122.7(3)
C3 C2 C7 119.1(3)
C4 C3 C2 121.2(3)
C4 C3 H3 119.4
C2 C3 H3 119.4
C3 C4 C5 119.9(3)
C3 C4 H4 120.1
C5 C4 H4 120.1
C4 C5 C6 121.2(3)
C4 C5 H5 119.4
C6 C5 H5 119.4
C5 C6 C1 118.4(3)
C5 C6 C8 120.9(3)
C1 C6 C8 120.6(3)
C2 C7 H7A 109.5
C2 C7 H7B 109.5
H7A C7 H7B 109.5
C2 C7 H7C 109.5
H7A C7 H7C 109.5
H7B C7 H7C 109.5
C6 C8 H8A 109.5
C6 C8 H8B 109.5
H8A C8 H8B 109.5
C6 C8 H8C 109.5
H8A C8 H8C 109.5
H8B C8 H8C 109.5
N1 C9 C11 123.8(3)
N1 C9 C10 120.3(3)
C11 C9 C10 115.8(3)
C9 C10 H10A 109.5
C9 C10 H10B 109.5
H10A C10 H10B 109.5
C9 C10 H10C 109.5
H10A C10 H10C 109.5
H10B C10 H10C 109.5
C12 C11 C9 127.3(3)
C12 C11 H11 116.3
C9 C11 H11 116.3
N2 C12 C11 123.5(3)
N2 C12 C13 120.2(3)
C11 C12 C13 116.2(3)
C12 C13 H13A 109.5
C12 C13 H13B 109.5
H13A C13 H13B 109.5
C12 C13 H13C 109.5
H13A C13 H13C 109.5
H13B C13 H13C 109.5
C19 C14 C15 120.7(3)
C19 C14 N2 120.1(2)
C15 C14 N2 119.2(2)
C16 C15 C14 118.4(3)
C16 C15 C20 120.5(3)
C14 C15 C20 121.0(3)
C17 C16 C15 121.2(3)
C17 C16 H16 119.4
C15 C16 H16 119.4
C18 C17 C16 119.7(3)
C18 C17 H17 120.2
C16 C17 H17 120.2
C17 C18 C19 121.3(3)
C17 C18 H18 119.4
C19 C18 H18 119.4
C18 C19 C14 118.6(3)
C18 C19 C21 120.1(3)
C14 C19 C21 121.2(3)
C15 C20 H20A 109.5
C15 C20 H20B 109.5
H20A C20 H20B 109.5
C15 C20 H20C 109.5
H20A C20 H20C 109.5
H20B C20 H20C 109.5
C19 C21 H21A 109.5
C19 C21 H21B 109.5
H21A C21 H21B 109.5
C19 C21 H21C 109.5
H21A C21 H21C 109.5
H21B C21 H21C 109.5
C26 C22 C23 108.5(2)
C26 C22 C27 124.2(3)
C23 C22 C27 126.1(3)
C26 C22 Ru1 73.55(15)
C23 C22 Ru1 71.69(15)
C27 C22 Ru1 130.4(2)
C24 C23 C22 107.7(3)
C24 C23 C28 125.6(3)
C22 C23 C28 125.7(3)
C24 C23 Ru1 69.85(15)
C22 C23 Ru1 70.99(15)
C28 C23 Ru1 133.4(2)
C23 C24 C25 107.6(2)
C23 C24 C29 126.0(3)
C25 C24 C29 125.5(3)
C23 C24 Ru1 72.86(16)
C25 C24 Ru1 72.08(16)
C29 C24 Ru1 128.9(2)
C26 C25 C24 108.4(2)
C26 C25 C30 125.9(3)
C24 C25 C30 125.5(3)
C26 C25 Ru1 73.80(16)
C24 C25 Ru1 69.81(15)
C30 C25 Ru1 126.61(19)
C25 C26 C22 107.6(2)
C25 C26 C31 126.6(3)
C22 C26 C31 125.1(2)
C25 C26 Ru1 69.74(15)
C22 C26 Ru1 69.54(15)
C31 C26 Ru1 133.0(2)
C22 C27 H27A 109.5
C22 C27 H27B 109.5
H27A C27 H27B 109.5
C22 C27 H27C 109.5
H27A C27 H27C 109.5
H27B C27 H27C 109.5
C23 C28 H28A 109.5
C23 C28 H28B 109.5
H28A C28 H28B 109.5
C23 C28 H28C 109.5
H28A C28 H28C 109.5
H28B C28 H28C 109.5
C24 C29 H29A 109.5
C24 C29 H29B 109.5
H29A C29 H29B 109.5
C24 C29 H29C 109.5
H29A C29 H29C 109.5
H29B C29 H29C 109.5
C25 C30 H30A 109.5
C25 C30 H30B 109.5
H30A C30 H30B 109.5
C25 C30 H30C 109.5
H30A C30 H30C 109.5
H30B C30 H30C 109.5
C26 C31 H31A 109.5
C26 C31 H31B 109.5
H31A C31 H31B 109.5
C26 C31 H31C 109.5
H31A C31 H31C 109.5
H31B C31 H31C 109.5
C9 N1 C1 115.2(2)
C9 N1 Ru1 124.00(19)
C1 N1 Ru1 120.81(17)
C12 N2 C14 115.0(2)
C12 N2 Ru1 125.20(19)
C14 N2 Ru1 119.70(17)
N2 Ru1 N1 87.52(9)
N2 Ru1 C24 112.48(10)
N1 Ru1 C24 159.63(10)
N2 Ru1 C22 121.47(9)
N1 Ru1 C22 111.09(9)
C24 Ru1 C22 62.60(10)
N2 Ru1 C25 148.80(10)
N1 Ru1 C25 121.53(10)
C24 Ru1 C25 38.11(11)
C22 Ru1 C25 61.90(10)
N2 Ru1 C23 100.74(10)
N1 Ru1 C23 146.15(9)
C24 Ru1 C23 37.29(10)
C22 Ru1 C23 37.33(10)
C25 Ru1 C23 62.34(10)
N2 Ru1 C26 158.38(9)
N1 Ru1 C26 100.57(10)
C24 Ru1 C26 62.25(10)
C22 Ru1 C26 36.91(10)
C25 Ru1 C26 36.45(10)
C23 Ru1 C26 61.76(10)
N2 Ru1 Cl1 86.58(6)
N1 Ru1 Cl1 84.99(6)
C24 Ru1 Cl1 92.12(7)
C22 Ru1 Cl1 147.02(7)
C25 Ru1 Cl1 85.12(7)
C23 Ru1 Cl1 127.90(7)
C26 Ru1 Cl1 113.91(7)

loop_
_geom_bond_atom_site_label_1
_geom_bond_atom_site_label_2
_geom_bond_distance
C1 C2 1.399(4)
C1 C6 1.417(4)
C1 N1 1.453(4)
C2 C3 1.408(4)
C2 C7 1.513(4)
C3 C4 1.382(4)
C3 H3 0.9500
C4 C5 1.387(5)
C4 H4 0.9500
C5 C6 1.394(4)
C5 H5 0.9500
C6 C8 1.515(4)
C7 H7A 0.9800
C7 H7B 0.9800
C7 H7C 0.9800
C8 H8A 0.9800
C8 H8B 0.9800
C8 H8C 0.9800
C9 N1 1.342(4)
C9 C11 1.401(4)
C9 C10 1.521(4)
C10 H10A 0.9800
C10 H10B 0.9800
C10 H10C 0.9800
C11 C12 1.399(4)
C11 H11 0.9500
C12 N2 1.347(4)
C12 C13 1.525(4)
C13 H13A 0.9800
C13 H13B 0.9800
C13 H13C 0.9800
C14 C19 1.409(4)
C14 C15 1.416(4)
C14 N2 1.452(4)
C15 C16 1.395(4)
C15 C20 1.516(4)
C16 C17 1.390(4)
C16 H16 0.9500
C17 C18 1.388(4)
C17 H17 0.9500
C18 C19 1.393(4)
C18 H18 0.9500
C19 C21 1.519(4)
C20 H20A 0.9800
C20 H20B 0.9800
C20 H20C 0.9800
C21 H21A 0.9800
C21 H21B 0.9800
C21 H21C 0.9800
C22 C26 1.438(4)
C22 C23 1.439(4)
C22 C27 1.512(4)
C22 Ru1 2.244(3)
C23 C24 1.429(4)
C23 C28 1.495(4)
C23 Ru1 2.253(3)
C24 C25 1.456(4)
C24 C29 1.507(4)
C24 Ru1 2.214(3)
C25 C26 1.421(4)
C25 C30 1.508(4)
C25 Ru1 2.244(3)
C26 C31 1.498(4)
C26 Ru1 2.297(3)
C27 H27A 0.9800
C27 H27B 0.9800
C27 H27C 0.9800
C28 H28A 0.9800
C28 H28B 0.9800
C28 H28C 0.9800
C29 H29A 0.9800
C29 H29B 0.9800
C29 H29C 0.9800
C30 H30A 0.9800
C30 H30B 0.9800
C30 H30C 0.9800
C31 H31A 0.9800
C31 H31B 0.9800
C31 H31C 0.9800
N1 Ru1 2.089(2)
N2 Ru1 2.075(2)
Cl1 Ru1 2.4611(7)

loop_
_geom_torsion_atom_site_label_1
_geom_torsion_atom_site_label_2
_geom_torsion_atom_site_label_3
_geom_torsion_atom_site_label_4
_geom_torsion
C6 C1 C2 C3 -1.1(4)
N1 C1 C2 C3 -178.4(3)
C6 C1 C2 C7 178.1(3)
N1 C1 C2 C7 0.7(4)
C1 C2 C3 C4 0.1(4)
C7 C2 C3 C4 -179.1(3)
C2 C3 C4 C5 0.3(5)
C3 C4 C5 C6 0.3(5)
C4 C5 C6 C1 -1.2(4)
C4 C5 C6 C8 176.0(3)
C2 C1 C6 C5 1.6(4)
N1 C1 C6 C5 179.1(3)
C2 C1 C6 C8 -175.6(3)
N1 C1 C6 C8 1.8(4)
N1 C9 C11 C12 -10.7(4)
C10 C9 C11 C12 164.8(3)
C9 C11 C12 N2 15.3(4)
C9 C11 C12 C13 -161.0(3)
C19 C14 C15 C16 -3.2(4)
N2 C14 C15 C16 178.2(2)
C19 C14 C15 C20 177.5(3)
N2 C14 C15 C20 -1.1(4)
C14 C15 C16 C17 0.5(4)
C20 C15 C16 C17 179.8(3)
C15 C16 C17 C18 1.5(4)
C16 C17 C18 C19 -0.8(5)
C17 C18 C19 C14 -1.9(4)
C17 C18 C19 C21 175.7(3)
C15 C14 C19 C18 3.9(4)
N2 C14 C19 C18 -177.5(3)
C15 C14 C19 C21 -173.7(3)
N2 C14 C19 C21 5.0(4)
C26 C22 C23 C24 4.3(3)
C27 C22 C23 C24 172.3(3)
Ru1 C22 C23 C24 -60.49(19)
C26 C22 C23 C28 -164.8(3)
C27 C22 C23 C28 3.2(5)
Ru1 C22 C23 C28 130.3(3)
C26 C22 C23 Ru1 64.83(19)
C27 C22 C23 Ru1 -127.2(3)
C22 C23 C24 C25 -2.9(3)
C28 C23 C24 C25 166.2(3)
Ru1 C23 C24 C25 -64.16(18)
C22 C23 C24 C29 -172.7(3)
C28 C23 C24 C29 -3.5(5)
Ru1 C23 C24 C29 126.1(3)
C22 C23 C24 Ru1 61.22(19)
C28 C23 C24 Ru1 -129.6(3)
C23 C24 C25 C26 0.5(3)
C29 C24 C25 C26 170.3(3)
Ru1 C24 C25 C26 -64.21(19)
C23 C24 C25 C30 -174.1(3)
C29 C24 C25 C30 -4.3(4)
Ru1 C24 C25 C30 121.2(3)
C23 C24 C25 Ru1 64.68(19)
C29 C24 C25 Ru1 -125.5(3)
C24 C25 C26 C22 2.2(3)
C30 C25 C26 C22 176.7(3)
Ru1 C25 C26 C22 -59.45(19)
C24 C25 C26 C31 -169.1(3)
C30 C25 C26 C31 5.4(5)
Ru1 C25 C26 C31 129.2(3)
C24 C25 C26 Ru1 61.64(19)
C30 C25 C26 Ru1 -123.8(3)
C23 C22 C26 C25 -4.0(3)
C27 C22 C26 C25 -172.3(3)
Ru1 C22 C26 C25 59.58(19)
C23 C22 C26 C31 167.5(3)
C27 C22 C26 C31 -0.8(5)
Ru1 C22 C26 C31 -128.9(3)
C23 C22 C26 Ru1 -63.62(19)
C27 C22 C26 Ru1 128.1(3)
C11 C9 N1 C1 164.4(2)
C10 C9 N1 C1 -10.9(4)
C11 C9 N1 Ru1 -17.4(4)
C10 C9 N1 Ru1 167.33(19)
C2 C1 N1 C9 90.4(3)
C6 C1 N1 C9 -87.1(3)
C2 C1 N1 Ru1 -87.9(3)
C6 C1 N1 Ru1 94.7(3)
C11 C12 N2 C14 -174.5(2)
C13 C12 N2 C14 1.7(3)
C11 C12 N2 Ru1 9.3(4)
C13 C12 N2 Ru1 -174.53(18)
C19 C14 N2 C12 -89.2(3)
C15 C14 N2 C12 89.5(3)
C19 C14 N2 Ru1 87.3(3)
C15 C14 N2 Ru1 -94.1(3)
C12 N2 Ru1 N1 -24.8(2)
C14 N2 Ru1 N1 159.14(19)
C12 N2 Ru1 C24 151.2(2)
C14 N2 Ru1 C24 -24.9(2)
C12 N2 Ru1 C22 -138.1(2)
C14 N2 Ru1 C22 45.8(2)
C12 N2 Ru1 C25 135.1(2)
C14 N2 Ru1 C25 -41.0(3)
C12 N2 Ru1 C23 -171.7(2)
C14 N2 Ru1 C23 12.2(2)
C12 N2 Ru1 C26 -137.7(3)
C14 N2 Ru1 C26 46.3(3)
C12 N2 Ru1 Cl1 60.3(2)
C14 N2 Ru1 Cl1 -115.73(18)
C9 N1 Ru1 N2 28.6(2)
C1 N1 Ru1 N2 -153.3(2)
C9 N1 Ru1 C24 -140.7(3)
C1 N1 Ru1 C24 37.3(4)
C9 N1 Ru1 C22 151.5(2)
C1 N1 Ru1 C22 -30.4(2)
C9 N1 Ru1 C25 -139.3(2)
C1 N1 Ru1 C25 38.8(2)
C9 N1 Ru1 C23 134.3(2)
C1 N1 Ru1 C23 -47.6(3)
C9 N1 Ru1 C26 -171.6(2)
C1 N1 Ru1 C26 6.5(2)
C9 N1 Ru1 Cl1 -58.2(2)
C1 N1 Ru1 Cl1 119.9(2)
C23 C24 Ru1 N2 77.86(18)
C25 C24 Ru1 N2 -166.52(14)
C29 C24 Ru1 N2 -44.9(3)
C23 C24 Ru1 N1 -113.7(3)
C25 C24 Ru1 N1 1.9(3)
C29 C24 Ru1 N1 123.5(3)
C23 C24 Ru1 C22 -37.09(17)
C25 C24 Ru1 C22 78.53(17)
C29 C24 Ru1 C22 -159.9(3)
C23 C24 Ru1 C25 -115.6(2)
C29 C24 Ru1 C25 121.6(3)
C25 C24 Ru1 C23 115.6(2)
C29 C24 Ru1 C23 -122.8(4)
C23 C24 Ru1 C26 -78.94(18)
C25 C24 Ru1 C26 36.69(15)
C29 C24 Ru1 C26 158.3(3)
C23 C24 Ru1 Cl1 165.03(16)
C25 C24 Ru1 Cl1 -79.34(14)
C29 C24 Ru1 Cl1 42.2(3)
C26 C22 Ru1 N2 179.74(15)
C23 C22 Ru1 N2 -63.75(19)
C27 C22 Ru1 N2 58.5(3)
C26 C22 Ru1 N1 79.28(17)
C23 C22 Ru1 N1 -164.21(16)
C27 C22 Ru1 N1 -42.0(3)
C26 C22 Ru1 C24 -79.45(18)
C23 C22 Ru1 C24 37.06(17)
C27 C22 Ru1 C24 159.3(3)
C26 C22 Ru1 C25 -36.16(16)
C23 C22 Ru1 C25 80.35(18)
C27 C22 Ru1 C25 -157.4(3)
C26 C22 Ru1 C23 -116.5(2)
C27 C22 Ru1 C23 122.2(3)
C23 C22 Ru1 C26 116.5(2)
C27 C22 Ru1 C26 -121.3(3)
C26 C22 Ru1 Cl1 -35.7(2)
C23 C22 Ru1 Cl1 80.8(2)
C27 C22 Ru1 Cl1 -156.97(19)
C26 C25 Ru1 N2 141.72(18)
C24 C25 Ru1 N2 24.6(3)
C30 C25 Ru1 N2 -95.2(3)
C26 C25 Ru1 N1 -62.06(19)
C24 C25 Ru1 N1 -179.21(14)
C30 C25 Ru1 N1 61.0(3)
C26 C25 Ru1 C24 117.1(2)
C30 C25 Ru1 C24 -119.8(3)
C26 C25 Ru1 C22 36.62(16)
C24 C25 Ru1 C22 -80.53(17)
C30 C25 Ru1 C22 159.7(3)
C26 C25 Ru1 C23 79.06(17)
C24 C25 Ru1 C23 -38.08(15)
C30 C25 Ru1 C23 -157.9(3)
C24 C25 Ru1 C26 -117.1(2)
C30 C25 Ru1 C26 123.0(3)
C26 C25 Ru1 Cl1 -143.14(16)
C24 C25 Ru1 Cl1 99.72(15)
C30 C25 Ru1 Cl1 -20.1(3)
C24 C23 Ru1 N2 -113.15(17)
C22 C23 Ru1 N2 128.86(16)
C28 C23 Ru1 N2 7.2(3)
C24 C23 Ru1 N1 145.10(19)
C22 C23 Ru1 N1 27.1(3)
C28 C23 Ru1 N1 -94.5(3)
C22 C23 Ru1 C24 -118.0(2)
C28 C23 Ru1 C24 120.4(4)
C24 C23 Ru1 C22 118.0(2)
C28 C23 Ru1 C22 -121.6(3)
C24 C23 Ru1 C25 38.92(17)
C22 C23 Ru1 C25 -79.06(18)
C28 C23 Ru1 C25 159.3(3)
C24 C23 Ru1 C26 80.39(18)
C22 C23 Ru1 C26 -37.59(16)
C28 C23 Ru1 C26 -159.2(3)
C24 C23 Ru1 Cl1 -19.1(2)
C22 C23 Ru1 Cl1 -137.08(14)
C28 C23 Ru1 Cl1 101.3(3)
C25 C26 Ru1 N2 -119.4(3)
C22 C26 Ru1 N2 -0.6(3)
C31 C26 Ru1 N2 118.8(3)
C25 C26 Ru1 N1 130.00(17)
C22 C26 Ru1 N1 -111.16(16)
C31 C26 Ru1 N1 8.3(3)
C25 C26 Ru1 C24 -38.36(16)
C22 C26 Ru1 C24 80.48(18)
C31 C26 Ru1 C24 -160.1(3)
C25 C26 Ru1 C22 -118.8(2)
C31 C26 Ru1 C22 119.4(3)
C22 C26 Ru1 C25 118.8(2)
C31 C26 Ru1 C25 -121.7(3)
C25 C26 Ru1 C23 -80.81(18)
C22 C26 Ru1 C23 38.02(16)
C31 C26 Ru1 C23 157.5(3)
C25 C26 Ru1 Cl1 40.83(18)
C22 C26 Ru1 Cl1 159.66(14)
C31 C26 Ru1 Cl1 -80.9(3)
